data_8104520
loop_
_publ_author_name
'St\"oger, Berthold'
'Weil, Matthias'
'Zobetz, Erich'

_publ_section_title
;
 Sr3TeO6 and Ba3TeO6: double perovskites with pronounced superstructures
;
_journal_name_full 'Zeitschrift f\"ur Kristallographie'
_journal_page_first 125
_journal_page_last 138
_journal_paper_doi 10.1524/zkri.2010.1234
_journal_volume 225
_journal_year 2010
_chemical_formula_sum 'O6 Sr3 Te'
_chemical_formula_weight 486.46
_space_group_crystal_system triclinic
_space_group_IT_number 2
_space_group_name_Hall '-F 1'
_space_group_name_H-M_alt 'F -1'
_cell_angle_alpha 90.031(2)
_cell_angle_beta 90.035(2)
_cell_angle_gamma 90.1370(10)
_cell_formula_units_Z 32
_cell_length_a 16.5338(2)
_cell_length_b 16.6308(2)
_cell_length_c 16.7112(3)
_cell_measurement_temperature 296(2)
_cell_measurement_theta_max 45.31
_cell_measurement_theta_min 2.12
_cell_volume 4595.07(11)
_diffrn_reflns_number 72318
_exptl_crystal_size_max 0.13
_exptl_crystal_size_mid 0.12
_exptl_crystal_size_min 0.1
_refine_ls_extinction_coef 0.000250(5)
_refine_ls_extinction_method SHELXL
_refine_ls_number_parameters 375
_refine_ls_R_factor_gt 0.035
_refine_ls_wR_factor_all 0.076
_reflns_threshold_expression F^2^>u(F)
_cod_data_source_file Sr3TeO6.cif
_cod_data_source_block Sr3TeO6
_cod_depositor_comments
;
 Updating space group information.

 2018-06-13,
 Antanas Vaitkus
;
_cod_database_code 8104520

loop_
_space_group_symop_id
_space_group_symop_operation_xyz
1 x,y,z
2 -x,-y,-z
3 x,1/2+y,1/2+z
4 1/2+x,y,1/2+z
5 1/2+x,1/2+y,z
6 -x,1/2-y,1/2-z
7 1/2-x,-y,1/2-z
8 1/2-x,1/2-y,-z

loop_
_atom_site_label
_atom_site_site_symmetry_multiplicity
_atom_site_fract_x
_atom_site_fract_y
_atom_site_fract_z
_atom_site_U_iso_or_equiv
Sr1 8 0.029318(16) 0.498931(17) 0.250937(18) 0.00822(4)
Sr2 8 0.501059(16) 0.251373(18) 0.027476(18) 0.00876(5)
Sr3 8 0.257548(16) 0.026512(18) 0.498678(18) 0.00911(5)
Sr4 8 0.270817(17) 0.270120(18) 0.266878(19) 0.01093(5)
Sr5 8 0.357984(16) 0.382695(18) 0.102942(18) 0.00901(5)
Sr6 8 0.615786(17) 0.113012(18) 0.111956(19) 0.00939(5)
Sr7 8 0.384065(16) 0.102769(18) 0.357250(18) 0.00888(5)
Sr8 8 0.365054(17) 0.11727(2) 0.12908(2) 0.01166(5)
Sr9 8 0.104918(17) 0.354643(18) 0.378711(18) 0.00893(5)
Sr10 8 0.128471(17) 0.363867(19) 0.11591(2) 0.01125(5)
Sr11 8 0.139282(17) 0.136257(19) 0.137666(19) 0.01052(5)
Sr12 8 0.121506(19) 0.126448(19) 0.363473(19) 0.01139(5)
Te1 4 0.25 0.5 0.25 0.00577(4)
Te2 4 0.5 0.25 0.25 0.00589(4)
Te3 4 0.25 0.25 0.5 0.00593(4)
Te4 4 0.25 0.25 0 0.00592(4)
Te5 4 0.25 0 0.25 0.00580(4)
Te6 4 0 0.25 0.25 0.00602(4)
Te7 4 0.5 0 0 0.00561(4)
Te8 4 0 0 0 0.00578(4)
O11 8 0.24139(14) 0.48673(15) 0.13510(14) 0.0119(4)
O12 8 0.16729(13) 0.41947(14) 0.25851(15) 0.0108(4)
O13 8 0.33314(13) 0.41681(13) 0.25126(15) 0.0097(3)
O21 8 0.48245(14) 0.13549(13) 0.23796(15) 0.0109(4)
O22 8 0.42130(14) 0.26422(15) 0.16610(15) 0.0123(4)
O23 8 0.41525(13) 0.25131(14) 0.33131(15) 0.0103(4)
O31 8 0.13694(12) 0.23075(15) 0.48180(15) 0.0107(4)
O32 8 0.23130(14) 0.33529(14) 0.57548(16) 0.0123(4)
O33 8 0.24908(13) 0.32988(14) 0.41421(15) 0.0115(4)
O41 8 0.23157(14) 0.36463(14) -0.00618(16) 0.0116(4)
O42 8 0.36310(12) 0.26972(15) -0.00784(15) 0.0115(4)
O43 8 0.25086(14) 0.25862(15) 0.11638(15) 0.0119(4)
O51 8 0.36668(13) -0.00965(15) 0.24716(16) 0.0121(4)
O52 8 0.24772(16) 0.00466(16) 0.13758(15) 0.0138(4)
O53 8 0.26036(14) 0.11710(14) 0.25013(16) 0.0109(4)
O61 8 -0.00707(15) 0.23426(16) 0.36484(15) 0.0138(4)
O62 8 -0.00738(14) 0.36222(14) 0.26851(16) 0.0126(4)
O63 8 0.11771(13) 0.25020(14) 0.25952(16) 0.0112(4)
O71 8 0.61124(13) 0.02738(15) -0.01960(15) 0.0112(4)
O72 8 0.47844(14) 0.10930(14) 0.02880(15) 0.0110(4)
O73 8 0.52616(14) -0.02265(15) 0.10956(14) 0.0118(4)
O81 8 0.53152(16) 0.38990(14) 0.01119(17) 0.0151(4)
O82 8 0.39359(14) 0.46941(16) -0.03448(17) 0.0143(4)
O83 8 0.46190(16) 0.49933(16) 0.10813(15) 0.0150(4)
